data_4037086
loop_
_publ_author_name
'Geibel, Irina'
'Dierks, Anna'
'Schmidtmann, Marc'
'Christoffers, Jens'

_publ_section_title
;
 Formation of \d-Lactones by Cerium-Catalyzed, Baeyer-Villiger-Type
 Coupling of \b-Oxoesters, Enol Acetates, and Dioxygen.
;
_journal_issue 17
_journal_name_full 'The Journal of organic chemistry'
_journal_page_first 7790
_journal_page_last 7798
_journal_paper_doi 10.1021/acs.joc.6b01441
_journal_volume 81
_journal_year 2016
_chemical_formula_structural C16H17BrO4
_chemical_formula_sum 'C16 H17 Br O4'
_chemical_formula_weight 353.20
_space_group_crystal_system monoclinic
_space_group_IT_number 12
_space_group_name_Hall '-I 2y'
_space_group_name_H-M_alt 'I 1 2/m 1'
_atom_sites_solution_hydrogens difmap
_atom_sites_solution_primary direct
_atom_sites_solution_secondary difmap
_audit_creation_method SHELXL-2014/7
_cell_angle_alpha 90
_cell_angle_beta 92.640(3)
_cell_angle_gamma 90
_cell_formula_units_Z 4
_cell_length_a 9.1684(13)
_cell_length_b 7.1253(11)
_cell_length_c 22.658(4)
_cell_measurement_reflns_used 8137
_cell_measurement_temperature 100(2)
_cell_measurement_theta_max 29.30
_cell_measurement_theta_min 2.36
_cell_volume 1478.6(4)
_computing_cell_refinement 'Bruker SAINT V8.34A'
_computing_data_collection 'Bruker APEX2'
_computing_data_reduction 'Bruker SAINT V8.34A'
_computing_structure_refinement 'SHELXL-2014/7 (Sheldrick, 2014)'
_computing_structure_solution 'SHELXS-2013/1 (Sheldrick, 2013)'
_diffrn_ambient_temperature 100(2)
_diffrn_measured_fraction_theta_full 1.000
_diffrn_measured_fraction_theta_max 1.000
_diffrn_measurement_device_type 'Bruker APEX-II CCD'
_diffrn_measurement_method '\f and \w scans'
_diffrn_radiation_type MoK\a
_diffrn_radiation_wavelength 0.71073
_diffrn_reflns_av_R_equivalents 0.0469
_diffrn_reflns_av_unetI/netI 0.0262
_diffrn_reflns_Laue_measured_fraction_full 1.000
_diffrn_reflns_Laue_measured_fraction_max 1.000
_diffrn_reflns_limit_h_max 12
_diffrn_reflns_limit_h_min -12
_diffrn_reflns_limit_k_max 10
_diffrn_reflns_limit_k_min -10
_diffrn_reflns_limit_l_max 31
_diffrn_reflns_limit_l_min -31
_diffrn_reflns_number 23871
_diffrn_reflns_point_group_measured_fraction_full 1.000
_diffrn_reflns_point_group_measured_fraction_max 1.000
_diffrn_reflns_theta_full 25.242
_diffrn_reflns_theta_max 30.034
_diffrn_reflns_theta_min 1.799
_diffrn_source 'sealed tube'
_exptl_absorpt_coefficient_mu 2.793
_exptl_absorpt_correction_T_max 1.0000
_exptl_absorpt_correction_T_min 0.4456
_exptl_absorpt_correction_type numerical
_exptl_absorpt_process_details 'SADABS-2014/5 (Sheldrick)'
_exptl_crystal_colour colourless
_exptl_crystal_density_diffrn 1.587
_exptl_crystal_description plate
_exptl_crystal_F_000 720
_exptl_crystal_size_max 0.320
_exptl_crystal_size_mid 0.320
_exptl_crystal_size_min 0.012
_refine_diff_density_max 1.596
_refine_diff_density_min -0.715
_refine_diff_density_rms 0.094
_refine_ls_extinction_method none
_refine_ls_goodness_of_fit_ref 1.118
_refine_ls_hydrogen_treatment constr
_refine_ls_matrix_type full
_refine_ls_number_parameters 142
_refine_ls_number_reflns 2320
_refine_ls_number_restraints 0
_refine_ls_restrained_S_all 1.118
_refine_ls_R_factor_all 0.0608
_refine_ls_R_factor_gt 0.0469
_refine_ls_shift/su_max 0.000
_refine_ls_shift/su_mean 0.000
_refine_ls_structure_factor_coef Fsqd
_refine_ls_weighting_details 'w=1/[\s^2^(Fo^2^)+(0.0400P)^2^+5.0000P] where P=(Fo^2^+2Fc^2^)/3'
_refine_ls_weighting_scheme calc
_refine_ls_wR_factor_gt 0.1029
_refine_ls_wR_factor_ref 0.1083
_reflns_Friedel_coverage 0.000
_reflns_number_gt 1924
_reflns_number_total 2320
_reflns_threshold_expression 'I > 2\s(I)'
_cod_data_source_file jo6b01441_si_002.cif
_cod_data_source_block 7ab
_cod_original_sg_symbol_H-M 'I 2/m'
_cod_database_code 4037086
_shelx_shelxl_version_number 2014/7
_shelx_space_group_comment
;
The symmetry employed for this shelxl refinement is uniquely defined
by the following loop, which should always be used as a source of
symmetry information in preference to the above space-group names.
They are only intended as comments.
;
_shelx_estimated_absorpt_t_min 0.468
_shelx_estimated_absorpt_t_max 0.967
_exptl_absorpt_special_details
;
 numerical absorption correction followed by correction based on
 symmetry-related measurements (multi-scan)
;

loop_
_space_group_symop_operation_xyz
'x, y, z'
'-x, y, -z'
'x+1/2, y+1/2, z+1/2'
'-x+1/2, y+1/2, -z+1/2'
'-x, -y, -z'
'x, -y, z'
'-x+1/2, -y+1/2, -z+1/2'
'x+1/2, -y+1/2, z+1/2'

loop_
_atom_site_label
_atom_site_type_symbol
_atom_site_fract_x
_atom_site_fract_y
_atom_site_fract_z
_atom_site_U_iso_or_equiv
_atom_site_adp_type
_atom_site_occupancy
_atom_site_site_symmetry_order
_atom_site_calc_flag
_atom_site_refinement_flags_posn
_atom_site_refinement_flags_adp
_atom_site_refinement_flags_occupancy
_atom_site_disorder_assembly
_atom_site_disorder_group
Br1 Br 0.79524(4) 0.0000 0.02206(2) 0.03715(15) Uani 1 2 d S T P . .
O1 O 0.3365(4) 0.3073(7) 0.35766(18) 0.0238(8) Uani 0.5 1 d . . P A -1
O2 O 0.5965(3) 0.0000 0.31008(12) 0.0634(13) Uani 1 2 d S T P . .
O3 O 0.0621(3) 0.0000 0.27530(11) 0.0397(8) Uani 1 2 d S T P . .
O4 O 0.0714(2) 0.0000 0.37415(10) 0.0204(5) Uani 1 2 d S T P . .
C1 C 0.2981(3) 0.0000 0.32803(14) 0.0214(7) Uani 1 2 d S T P . .
C2 C 0.3485(19) -0.194(2) 0.3617(7) 0.020(3) Uani 0.5 1 d . . P A -1
H2A H 0.2628 -0.2659 0.3742 0.024 Uiso 0.5 1 calc R U P A -1
H2B H 0.4066 -0.2742 0.3359 0.024 Uiso 0.5 1 calc R U P A -1
C3 C 0.4431(8) -0.1234(14) 0.4164(4) 0.053(3) Uani 0.5 1 d . . P A -1
H3A H 0.4263 -0.2026 0.4513 0.064 Uiso 0.5 1 calc R U P A -1
H3B H 0.5482 -0.1286 0.4081 0.064 Uiso 0.5 1 calc R U P A -1
C4 C 0.3986(7) 0.0711(15) 0.4274(3) 0.055(4) Uani 0.5 1 d . . P A -1
H4A H 0.4818 0.1454 0.4441 0.066 Uiso 0.5 1 calc R U P A -1
H4B H 0.3185 0.0750 0.4551 0.066 Uiso 0.5 1 calc R U P A -1
C5 C 0.3493(19) 0.144(3) 0.3691(8) 0.025(4) Uani 0.5 1 d . . P A -1
C6 C 0.3563(3) 0.0000 0.26638(14) 0.0209(7) Uani 1 2 d S T P A .
H6A H 0.3183 -0.1121 0.2450 0.025 Uiso 0.5 1 calc R U P . .
H6B H 0.3183 0.1121 0.2450 0.025 Uiso 0.5 1 calc R U P . .
C7 C 0.5200(3) 0.0000 0.26502(15) 0.0262(8) Uani 1 2 d S T P . .
C8 C 0.5854(3) 0.0000 0.20572(14) 0.0220(7) Uani 1 2 d S T P A .
C9 C 0.4977(3) 0.0000 0.15348(15) 0.0224(7) Uani 1 2 d S T P . .
H9 H 0.3944 0.0000 0.1555 0.027 Uiso 1 2 calc R U P A .
C10 C 0.5600(3) 0.0000 0.09879(15) 0.0224(7) Uani 1 2 d S T P A .
H10 H 0.5006 0.0000 0.0633 0.027 Uiso 1 2 calc R U P . .
C11 C 0.7110(3) 0.0000 0.09720(16) 0.0243(7) Uani 1 2 d S T P . .
C12 C 0.8005(3) 0.0000 0.14814(16) 0.0282(8) Uani 1 2 d S T P A .
H12 H 0.9037 0.0000 0.1459 0.034 Uiso 1 2 calc R U P . .
C13 C 0.7367(3) 0.0000 0.20244(16) 0.0256(8) Uani 1 2 d S T P . .
H13 H 0.7967 0.0000 0.2377 0.031 Uiso 1 2 calc R U P A .
C14 C 0.1315(3) 0.0000 0.32169(14) 0.0217(7) Uani 1 2 d S T P A .
C15 C -0.0881(3) 0.0000 0.37202(15) 0.0207(7) Uani 1 2 d S T P . .
H15A H -0.1265 -0.1128 0.3510 0.025 Uiso 0.5 1 calc R U P . .
H15B H -0.1265 0.1128 0.3510 0.025 Uiso 0.5 1 calc R U P . .
C16 C -0.1335(4) 0.0000 0.43522(16) 0.0285(8) Uani 1 2 d S T P . .
H16A H -0.2403 0.0000 0.4359 0.043 Uiso 1 2 calc R U P . .
H16B H -0.0948 -0.1123 0.4554 0.043 Uiso 0.5 1 calc R U P . .
H16C H -0.0948 0.1123 0.4554 0.043 Uiso 0.5 1 calc R U P . .

loop_
_atom_site_aniso_label
_atom_site_aniso_U_11
_atom_site_aniso_U_22
_atom_site_aniso_U_33
_atom_site_aniso_U_23
_atom_site_aniso_U_13
_atom_site_aniso_U_12
Br1 0.02347(19) 0.0609(3) 0.0282(2) 0.000 0.01381(13) 0.000
O1 0.0131(14) 0.021(2) 0.037(2) 0.000(2) 0.0010(13) 0.0011(17)
O2 0.0102(11) 0.160(4) 0.0192(13) 0.000 -0.0028(9) 0.000
O3 0.0089(10) 0.093(3) 0.0175(11) 0.000 -0.0016(8) 0.000
O4 0.0064(9) 0.0366(16) 0.0182(10) 0.000 0.0005(7) 0.000
C1 0.0076(12) 0.041(2) 0.0159(13) 0.000 -0.0004(10) 0.000
C2 0.015(3) 0.022(9) 0.022(5) 0.010(6) -0.003(3) 0.006(5)
C3 0.028(4) 0.079(7) 0.050(5) 0.048(5) -0.024(3) -0.032(4)
C4 0.031(3) 0.118(10) 0.016(2) 0.004(3) 0.000(2) -0.054(5)
C5 0.007(3) 0.037(10) 0.030(4) -0.001(5) 0.004(2) 0.003(4)
C6 0.0075(12) 0.039(2) 0.0157(13) 0.000 0.0010(10) 0.000
C7 0.0086(12) 0.050(3) 0.0200(15) 0.000 0.0010(10) 0.000
C8 0.0088(12) 0.036(2) 0.0213(15) 0.000 0.0016(10) 0.000
C9 0.0086(12) 0.036(2) 0.0223(15) 0.000 0.0025(10) 0.000
C10 0.0156(13) 0.031(2) 0.0210(15) 0.000 0.0025(11) 0.000
C11 0.0153(14) 0.033(2) 0.0259(16) 0.000 0.0098(12) 0.000
C12 0.0108(13) 0.043(3) 0.0310(18) 0.000 0.0048(12) 0.000
C13 0.0085(12) 0.043(2) 0.0258(16) 0.000 0.0000(11) 0.000
C14 0.0082(12) 0.038(2) 0.0188(14) 0.000 0.0005(10) 0.000
C15 0.0070(11) 0.031(2) 0.0238(15) 0.000 0.0012(10) 0.000
C16 0.0151(14) 0.046(3) 0.0248(16) 0.000 0.0060(12) 0.000

loop_
_atom_type_symbol
_atom_type_description
_atom_type_scat_dispersion_real
_atom_type_scat_dispersion_imag
_atom_type_scat_source
C C 0.0033 0.0016 'International Tables Vol C Tables 4.2.6.8 and 6.1.1.4'
H H 0.0000 0.0000 'International Tables Vol C Tables 4.2.6.8 and 6.1.1.4'
O O 0.0106 0.0060 'International Tables Vol C Tables 4.2.6.8 and 6.1.1.4'
Br Br -0.2901 2.4595 'International Tables Vol C Tables 4.2.6.8 and 6.1.1.4'

loop_
_geom_angle_atom_site_label_1
_geom_angle_atom_site_label_2
_geom_angle_atom_site_label_3
_geom_angle
C14 O4 C15 115.1(2)
C5 C1 C6 118.3(7)
C5 C1 C14 110.7(7)
C6 C1 C14 107.8(2)
C5 C1 C2 102.9(6)
C6 C1 C2 109.0(6)
C14 C1 C2 107.7(6)
C3 C2 C1 103.4(10)
C3 C2 H2A 111.1
C1 C2 H2A 111.1
C3 C2 H2B 111.1
C1 C2 H2B 111.1
H2A C2 H2B 109.0
C4 C3 C2 106.9(8)
C4 C3 H3A 110.4
C2 C3 H3A 110.4
C4 C3 H3B 110.4
C2 C3 H3B 110.4
H3A C3 H3B 108.6
C3 C4 C5 104.9(10)
C3 C4 H4A 110.8
C5 C4 H4A 110.8
C3 C4 H4B 110.8
C5 C4 H4B 110.8
H4A C4 H4B 108.8
O1 C5 C1 121.6(15)
O1 C5 C4 124.1(16)
C1 C5 C4 113.8(13)
C7 C6 C1 114.4(3)
C7 C6 H6A 108.7
C1 C6 H6A 108.7
C7 C6 H6B 108.7
C1 C6 H6B 108.7
H6A C6 H6B 107.6
O2 C7 C8 121.1(3)
O2 C7 C6 121.5(3)
C8 C7 C6 117.4(3)
C13 C8 C9 119.3(3)
C13 C8 C7 119.3(3)
C9 C8 C7 121.4(3)
C10 C9 C8 120.7(3)
C10 C9 H9 119.6
C8 C9 H9 119.6
C11 C10 C9 118.4(3)
C11 C10 H10 120.8
C9 C10 H10 120.8
C12 C11 C10 122.2(3)
C12 C11 Br1 119.8(2)
C10 C11 Br1 118.1(3)
C11 C12 C13 118.8(3)
C11 C12 H12 120.6
C13 C12 H12 120.6
C12 C13 C8 120.6(3)
C12 C13 H13 119.7
C8 C13 H13 119.7
O3 C14 O4 123.7(3)
O3 C14 C1 124.7(3)
O4 C14 C1 111.6(3)
O4 C15 C16 106.7(3)
O4 C15 H15A 110.4
C16 C15 H15A 110.4
O4 C15 H15B 110.4
C16 C15 H15B 110.4
H15A C15 H15B 108.6
C15 C16 H16A 109.5
C15 C16 H16B 109.5
H16A C16 H16B 109.5
C15 C16 H16C 109.5
H16A C16 H16C 109.5
H16B C16 H16C 109.5

loop_
_geom_bond_atom_site_label_1
_geom_bond_atom_site_label_2
_geom_bond_distance
Br1 C11 1.902(3)
O1 C5 1.196(17)
O2 C7 1.212(4)
O3 C14 1.203(4)
O4 C14 1.333(4)
O4 C15 1.462(3)
C1 C5 1.45(2)
C1 C6 1.518(4)
C1 C14 1.528(4)
C1 C2 1.636(17)
C2 C3 1.562(17)
C2 H2A 0.9900
C2 H2B 0.9900
C3 C4 1.469(13)
C3 H3A 0.9900
C3 H3B 0.9900
C4 C5 1.471(19)
C4 H4A 0.9900
C4 H4B 0.9900
C6 C7 1.502(4)
C6 H6A 0.9900
C6 H6B 0.9900
C7 C8 1.496(4)
C8 C13 1.393(4)
C8 C9 1.400(4)
C9 C10 1.388(4)
C9 H9 0.9500
C10 C11 1.387(4)
C10 H10 0.9500
C11 C12 1.385(5)
C12 C13 1.386(5)
C12 H12 0.9500
C13 H13 0.9500
C15 C16 1.509(5)
C15 H15A 0.9900
C15 H15B 0.9900
C16 H16A 0.9800
C16 H16B 0.9800
C16 H16C 0.9800

loop_
_geom_hbond_atom_site_label_D
_geom_hbond_atom_site_label_H
_geom_hbond_atom_site_label_A
_geom_hbond_distance_DH
_geom_hbond_distance_HA
_geom_hbond_distance_DA
_geom_hbond_angle_DHA
_geom_hbond_site_symmetry_A
C9 H9 O1 0.95 2.53 3.356(5) 145.6 4_545
C9 H9 O1 0.95 2.53 3.356(5) 145.6 7
C13 H13 O3 0.95 2.54 3.343(4) 142.3 1_655

loop_
_geom_torsion_atom_site_label_1
_geom_torsion_atom_site_label_2
_geom_torsion_atom_site_label_3
_geom_torsion_atom_site_label_4
_geom_torsion
C5 C1 C2 C3 -7.2(6)
C6 C1 C2 C3 119.1(8)
C14 C1 C2 C3 -124.2(8)
C1 C2 C3 C4 22.5(11)
C2 C3 C4 C5 -29.0(13)
C6 C1 C5 O1 56.6(17)
C14 C1 C5 O1 -68.4(15)
C2 C1 C5 O1 176.8(19)
C6 C1 C5 C4 -131.0(9)
C14 C1 C5 C4 104.0(11)
C2 C1 C5 C4 -10.8(7)
C3 C4 C5 O1 -162.1(14)
C3 C4 C5 C1 25.7(12)
C5 C1 C6 C7 53.5(8)
C14 C1 C6 C7 180.000(1)
C2 C1 C6 C7 -63.4(7)
C1 C6 C7 O2 0.000(1)
C1 C6 C7 C8 180.000(0)
O2 C7 C8 C13 0.000(1)
C6 C7 C8 C13 180.000(0)
O2 C7 C8 C9 180.000(1)
C6 C7 C8 C9 0.000(1)
C13 C8 C9 C10 0.000(0)
C7 C8 C9 C10 180.000(0)
C8 C9 C10 C11 0.000(0)
C9 C10 C11 C12 0.000(0)
C9 C10 C11 Br1 180.000(0)
C10 C11 C12 C13 0.000(0)
Br1 C11 C12 C13 180.000(0)
C11 C12 C13 C8 0.000(0)
C9 C8 C13 C12 0.000(0)
C7 C8 C13 C12 180.000(0)
C15 O4 C14 O3 0.000(1)
C15 O4 C14 C1 180.000(0)
C5 C1 C14 O3 130.8(7)
C6 C1 C14 O3 0.000(1)
C2 C1 C14 O3 -117.5(6)
C5 C1 C14 O4 -49.2(7)
C6 C1 C14 O4 180.000(0)
C2 C1 C14 O4 62.5(6)
C14 O4 C15 C16 180.000(1)
